data_2215269
loop_
_publ_author_name
'Choi, Hong Dae'
'Seo, Pil Ja'
'Son, Byeng Wha'
'Lee, Uk'

_publ_section_title
;
 Ethyl 2-(5-methyl-3-methylsulfinyl-1-benzofuran-2-yl)acetate
;
_journal_coeditor_code SJ2328
_journal_issue 9
_journal_name_full 'Acta Crystallographica Section E'
_journal_page_first o3839
_journal_page_last o3839
_journal_paper_doi 10.1107/S1600536807040263
_journal_volume 63
_journal_year 2007
_chemical_formula_iupac 'C14 H16 O4 S'
_chemical_formula_moiety 'C14 H16 O4 S'
_chemical_formula_sum 'C14 H16 O4 S'
_chemical_formula_weight 280.33
_chemical_name_systematic
;
Ethyl 2-(5-methyl-3-methylsulfinyl-1-benzofuran-2-yl)acetate
;
_space_group_IT_number 2
_symmetry_cell_setting triclinic
_symmetry_space_group_name_Hall '-P 1'
_symmetry_space_group_name_H-M 'P -1'
_atom_sites_solution_hydrogens geom
_atom_sites_solution_primary direct
_atom_sites_solution_secondary difmap
_cell_angle_alpha 73.216(2)
_cell_angle_beta 79.023(2)
_cell_angle_gamma 65.188(2)
_cell_formula_units_Z 2
_cell_length_a 8.1499(8)
_cell_length_b 9.4958(9)
_cell_length_c 10.2830(10)
_cell_measurement_reflns_used 2164
_cell_measurement_temperature 173(2)
_cell_measurement_theta_max 28.19
_cell_measurement_theta_min 2.80
_cell_volume 689.37(12)
_computing_cell_refinement 'SAINT (Bruker, 1997)'
_computing_data_collection 'SMART (Bruker, 1997)'
_computing_data_reduction 'SAINT (Bruker, 1997)'
_computing_molecular_graphics 'ORTEP-3 (Farrugia, 1997) and DIAMOND (Brandenburg, 1998)'
_computing_publication_material 'SHELXL97 (Sheldrick, 1997)'
_computing_structure_refinement 'SHELXL97 (Sheldrick, 1997)'
_computing_structure_solution 'SHELXS97 (Sheldrick, 1997)'
_diffrn_ambient_temperature 173(2)
_diffrn_detector_area_resol_mean 10.00
_diffrn_measured_fraction_theta_full 0.939
_diffrn_measured_fraction_theta_max 0.939
_diffrn_measurement_device_type 'Bruker SMART CCD'
_diffrn_measurement_method '\f and \w'
_diffrn_radiation_monochromator graphite
_diffrn_radiation_source 'fine-focus sealed tube'
_diffrn_radiation_type MoK\a
_diffrn_radiation_wavelength 0.71073
_diffrn_reflns_av_R_equivalents 0.0437
_diffrn_reflns_av_sigmaI/netI 0.0484
_diffrn_reflns_limit_h_max 9
_diffrn_reflns_limit_h_min -9
_diffrn_reflns_limit_k_max 9
_diffrn_reflns_limit_k_min -11
_diffrn_reflns_limit_l_max 12
_diffrn_reflns_limit_l_min -12
_diffrn_reflns_number 3639
_diffrn_reflns_theta_full 25.50
_diffrn_reflns_theta_max 25.50
_diffrn_reflns_theta_min 2.08
_diffrn_standards_number 0
_exptl_absorpt_coefficient_mu 0.242
_exptl_absorpt_correction_type none
_exptl_crystal_colour colorless
_exptl_crystal_density_diffrn 1.350
_exptl_crystal_density_method 'not measured'
_exptl_crystal_description block
_exptl_crystal_F_000 296
_exptl_crystal_size_max 0.40
_exptl_crystal_size_mid 0.20
_exptl_crystal_size_min 0.10
_refine_diff_density_max 0.372
_refine_diff_density_min -0.254
_refine_ls_extinction_method none
_refine_ls_goodness_of_fit_ref 1.131
_refine_ls_hydrogen_treatment constr
_refine_ls_matrix_type full
_refine_ls_number_parameters 173
_refine_ls_number_reflns 2416
_refine_ls_number_restraints 0
_refine_ls_restrained_S_all 1.131
_refine_ls_R_factor_all 0.0603
_refine_ls_R_factor_gt 0.0480
_refine_ls_shift/su_max 0.000
_refine_ls_shift/su_mean 0.000
_refine_ls_structure_factor_coef Fsqd
_refine_ls_weighting_details 'calc w=1/[\s^2^(Fo^2^)+(0.0258P)^2^+0.6897P] where P=(Fo^2^+2Fc^2^)/3'
_refine_ls_weighting_scheme calc
_refine_ls_wR_factor_gt 0.1051
_refine_ls_wR_factor_ref 0.1104
_reflns_number_gt 2020
_reflns_number_total 2416
_reflns_threshold_expression I>2\s(I)
_cod_data_source_file sj2328.cif
_cod_data_source_block I
_cod_database_code 2215269
_cod_database_fobs_code 2215269

loop_
_symmetry_equiv_pos_as_xyz
'x, y, z'
'-x, -y, -z'

loop_
_atom_site_type_symbol
_atom_site_label
_atom_site_fract_x
_atom_site_fract_y
_atom_site_fract_z
_atom_site_U_iso_or_equiv
_atom_site_adp_type
_atom_site_calc_flag
_atom_site_refinement_flags
_atom_site_occupancy
S S 0.77608(9) 0.37116(9) 0.95947(6) 0.0313(2) Uani d . 1
O O1 0.6542(2) 0.54093(19) 0.57810(16) 0.0239(4) Uani d . 1
O O2 0.7583(3) 0.4964(3) 1.0281(2) 0.0471(6) Uani d . 1
O O3 0.5072(2) 0.1180(2) 0.7741(2) 0.0371(5) Uani d . 1
O O4 0.7751(3) 0.1114(2) 0.8028(2) 0.0426(5) Uani d . 1
C C1 0.7611(3) 0.4609(3) 0.7840(2) 0.0227(5) Uani d . 1
C C2 0.8480(3) 0.5637(3) 0.6972(2) 0.0223(5) Uani d . 1
C C3 0.9769(3) 0.6190(3) 0.7105(3) 0.0255(6) Uani d . 1
H H3 1.0284 0.5886 0.7948 0.031 Uiso calc R 1
C C4 1.0282(3) 0.7195(3) 0.5981(3) 0.0281(6) Uani d . 1
C C5 0.9505(3) 0.7637(3) 0.4743(3) 0.0293(6) Uani d . 1
H H5 0.9867 0.8329 0.3987 0.035 Uiso calc R 1
C C6 0.8229(3) 0.7102(3) 0.4582(3) 0.0280(6) Uani d . 1
H H6 0.7711 0.7404 0.3741 0.034 Uiso calc R 1
C C7 0.7755(3) 0.6100(3) 0.5722(2) 0.0233(5) Uani d . 1
C C8 0.6482(3) 0.4513(3) 0.7094(2) 0.0225(5) Uani d . 1
C C9 0.5246(3) 0.3651(3) 0.7405(3) 0.0258(6) Uani d . 1
H H9A 0.4543 0.3977 0.6608 0.031 Uiso calc R 1
H H9B 0.4375 0.3979 0.8181 0.031 Uiso calc R 1
C C10 0.6202(3) 0.1852(3) 0.7753(2) 0.0264(6) Uani d . 1
C C11 0.5784(4) -0.0565(3) 0.8073(4) 0.0482(8) Uani d . 1
H H11A 0.6075 -0.0994 0.9037 0.058 Uiso calc R 1
H H11B 0.6907 -0.0987 0.7490 0.058 Uiso calc R 1
C C12 0.4391(5) -0.1053(4) 0.7841(5) 0.0621(11) Uani d . 1
H H12A 0.4842 -0.2221 0.8058 0.093 Uiso calc R 1
H H12B 0.4116 -0.0628 0.6883 0.093 Uiso calc R 1
H H12C 0.3288 -0.0635 0.8426 0.093 Uiso calc R 1
C C13 1.1675(4) 0.7805(4) 0.6083(3) 0.0399(7) Uani d . 1
H H13A 1.1795 0.7681 0.7045 0.060 Uiso calc R 1
H H13B 1.1290 0.8936 0.5614 0.060 Uiso calc R 1
H H13C 1.2846 0.7195 0.5658 0.060 Uiso calc R 1
C C14 1.0112(4) 0.2413(4) 0.9549(3) 0.0397(7) Uani d . 1
H H14A 1.0434 0.1802 1.0475 0.060 Uiso calc R 1
H H14B 1.0852 0.3049 0.9173 0.060 Uiso calc R 1
H H14C 1.0335 0.1677 0.8975 0.060 Uiso calc R 1

loop_
_atom_site_aniso_label
_atom_site_aniso_U_11
_atom_site_aniso_U_22
_atom_site_aniso_U_33
_atom_site_aniso_U_12
_atom_site_aniso_U_13
_atom_site_aniso_U_23
S 0.0308(4) 0.0403(4) 0.0203(3) -0.0133(3) -0.0046(3) -0.0026(3)
O1 0.0259(9) 0.0238(9) 0.0226(8) -0.0109(8) -0.0074(7) -0.0011(7)
O2 0.0454(12) 0.0636(15) 0.0336(11) -0.0129(11) -0.0062(9) -0.0239(10)
O3 0.0294(10) 0.0217(10) 0.0614(13) -0.0105(8) -0.0105(9) -0.0062(9)
O4 0.0308(11) 0.0278(11) 0.0640(14) -0.0097(9) -0.0166(10) 0.0028(10)
C1 0.0242(12) 0.0212(13) 0.0210(12) -0.0063(10) -0.0033(10) -0.0053(10)
C2 0.0226(12) 0.0193(13) 0.0236(12) -0.0041(10) -0.0034(10) -0.0079(10)
C3 0.0246(13) 0.0242(14) 0.0302(13) -0.0079(11) -0.0054(11) -0.0103(11)
C4 0.0235(13) 0.0203(14) 0.0421(15) -0.0054(11) -0.0039(11) -0.0138(11)
C5 0.0291(14) 0.0212(14) 0.0347(14) -0.0097(11) -0.0001(11) -0.0038(11)
C6 0.0292(13) 0.0253(14) 0.0258(13) -0.0074(11) -0.0058(11) -0.0033(11)
C7 0.0216(12) 0.0191(13) 0.0286(13) -0.0059(10) -0.0048(10) -0.0061(10)
C8 0.0233(12) 0.0188(13) 0.0219(12) -0.0053(10) -0.0019(10) -0.0041(9)
C9 0.0236(13) 0.0267(14) 0.0270(13) -0.0103(11) -0.0028(10) -0.0047(10)
C10 0.0272(14) 0.0271(14) 0.0249(12) -0.0121(12) -0.0036(10) -0.0028(10)
C11 0.0380(17) 0.0211(16) 0.081(2) -0.0065(13) -0.0117(16) -0.0084(15)
C12 0.046(2) 0.0267(18) 0.114(3) -0.0151(15) -0.010(2) -0.0145(19)
C13 0.0368(16) 0.0348(17) 0.0541(18) -0.0197(14) -0.0066(14) -0.0082(14)
C14 0.0374(16) 0.0379(17) 0.0356(15) -0.0065(13) -0.0157(13) -0.0009(13)

loop_
_atom_type_symbol
_atom_type_description
_atom_type_scat_dispersion_real
_atom_type_scat_dispersion_imag
_atom_type_scat_source
C C 0.0033 0.0016 'International Tables Vol C Tables 4.2.6.8 and 6.1.1.4'
H H 0.0000 0.0000 'International Tables Vol C Tables 4.2.6.8 and 6.1.1.4'
O O 0.0106 0.0060 'International Tables Vol C Tables 4.2.6.8 and 6.1.1.4'
S S 0.1246 0.1234 'International Tables Vol C Tables 4.2.6.8 and 6.1.1.4'

loop_
_geom_angle_atom_site_label_1
_geom_angle_atom_site_label_2
_geom_angle_atom_site_label_3
_geom_angle
O2 S C1 106.90(10)
O2 S C14 106.40(10)
C1 S C14 98.70(10)
C8 O1 C7 106.2(2)
C10 O3 C11 117.2(2)
C8 C1 C2 107.9(2)
C8 C1 S 122.7(2)
C2 C1 S 129.2(2)
C7 C2 C3 119.2(2)
C7 C2 C1 104.3(2)
C3 C2 C1 136.4(2)
C4 C3 C2 118.8(2)
C4 C3 H3 120.6
C2 C3 H3 120.6
C3 C4 C5 119.9(2)
C3 C4 C13 120.3(2)
C5 C4 C13 119.8(2)
C6 C5 C4 122.5(2)
C6 C5 H5 118.8
C4 C5 H5 118.8
C7 C6 C5 116.0(2)
C7 C6 H6 122.0
C5 C6 H6 122.0
O1 C7 C6 125.6(2)
O1 C7 C2 110.8(2)
C6 C7 C2 123.6(2)
C1 C8 O1 110.8(2)
C1 C8 C9 133.3(2)
O1 C8 C9 115.9(2)
C8 C9 C10 114.1(2)
C8 C9 H9A 108.7
C10 C9 H9A 108.7
C8 C9 H9B 108.7
C10 C9 H9B 108.7
H9A C9 H9B 107.6
O4 C10 O3 123.9(2)
O4 C10 C9 125.8(2)
O3 C10 C9 110.3(2)
O3 C11 C12 108.2(2)
O3 C11 H11A 110.1
C12 C11 H11A 110.1
O3 C11 H11B 110.1
C12 C11 H11B 110.1
H11A C11 H11B 108.4
C11 C12 H12A 109.5
C11 C12 H12B 109.5
H12A C12 H12B 109.5
C11 C12 H12C 109.5
H12A C12 H12C 109.5
H12B C12 H12C 109.5
C4 C13 H13A 109.5
C4 C13 H13B 109.5
H13A C13 H13B 109.5
C4 C13 H13C 109.5
H13A C13 H13C 109.5
H13B C13 H13C 109.5
S C14 H14A 109.5
S C14 H14B 109.5
H14A C14 H14B 109.5
S C14 H14C 109.5
H14A C14 H14C 109.5
H14B C14 H14C 109.5

loop_
_geom_bond_atom_site_label_1
_geom_bond_atom_site_label_2
_geom_bond_distance
S O2 1.495(2)
S C1 1.763(2)
S C14 1.792(3)
O1 C8 1.377(3)
O1 C7 1.382(3)
O3 C10 1.326(3)
O3 C11 1.463(3)
O4 C10 1.202(3)
C1 C8 1.350(3)
C1 C2 1.444(3)
C2 C7 1.393(3)
C2 C3 1.399(3)
C3 C4 1.391(4)
C3 H3 0.9500
C4 C5 1.405(4)
C4 C13 1.506(4)
C5 C6 1.388(4)
C5 H5 0.9500
C6 C7 1.386(4)
C6 H6 0.9500
C8 C9 1.485(3)
C9 C10 1.513(4)
C9 H9A 0.9900
C9 H9B 0.9900
C11 C12 1.473(4)
C11 H11A 0.9900
C11 H11B 0.9900
C12 H12A 0.9800
C12 H12B 0.9800
C12 H12C 0.9800
C13 H13A 0.9800
C13 H13B 0.9800
C13 H13C 0.9800
C14 H14A 0.9800
C14 H14B 0.9800
C14 H14C 0.9800

loop_
_geom_hbond_atom_site_label_D
_geom_hbond_atom_site_label_H
_geom_hbond_atom_site_label_A
_geom_hbond_site_symmetry_A
_geom_hbond_distance_DH
_geom_hbond_distance_HA
_geom_hbond_distance_DA
_geom_hbond_angle_DHA
C3 H3 O2 2_767 0.95 2.48 3.407(3) 163.8
C9 H9B O2 2_667 0.99 2.16 3.143(3) 171.9

loop_
_geom_torsion_atom_site_label_1
_geom_torsion_atom_site_label_2
_geom_torsion_atom_site_label_3
_geom_torsion_atom_site_label_4
_geom_torsion
O2 S C1 C8 -129.7(2)
C14 S C1 C8 120.2(2)
O2 S C1 C2 45.0(3)
C14 S C1 C2 -65.1(3)
C8 C1 C2 C7 0.4(3)
S C1 C2 C7 -174.91(19)
C8 C1 C2 C3 -178.9(3)
S C1 C2 C3 5.8(4)
C7 C2 C3 C4 0.2(4)
C1 C2 C3 C4 179.4(3)
C2 C3 C4 C5 0.1(4)
C2 C3 C4 C13 -179.6(2)
C3 C4 C5 C6 -0.3(4)
C13 C4 C5 C6 179.4(2)
C4 C5 C6 C7 0.1(4)
C8 O1 C7 C6 179.9(2)
C8 O1 C7 C2 0.8(3)
C5 C6 C7 O1 -178.7(2)
C5 C6 C7 C2 0.2(4)
C3 C2 C7 O1 178.7(2)
C1 C2 C7 O1 -0.7(3)
C3 C2 C7 C6 -0.4(4)
C1 C2 C7 C6 -179.8(2)
C2 C1 C8 O1 0.1(3)
S C1 C8 O1 175.77(16)
C2 C1 C8 C9 179.6(3)
S C1 C8 C9 -4.7(4)
C7 O1 C8 C1 -0.6(3)
C7 O1 C8 C9 179.8(2)
C1 C8 C9 C10 -64.4(4)
O1 C8 C9 C10 115.1(2)
C11 O3 C10 O4 -0.6(4)
C11 O3 C10 C9 -179.3(2)
C8 C9 C10 O4 14.1(4)
C8 C9 C10 O3 -167.2(2)
C10 O3 C11 C12 -173.3(3)

loop_
_cod_related_entry_id
_cod_related_entry_database
_cod_related_entry_code
1 ChemSpider 21123516
